data_7123997
loop_
_publ_author_name
'Groysman, Stanislav'
'Lord, Richard L.'
'Wannipurage, Duleeka'
'Kurup, Sudheer S.'

_publ_section_title
;
 Tying the alkoxides together: an iron complex of a new chelating bulky
 bis(alkoxide) demonstrates selectivity for coupling of non-bulky aryl
 nitrenes
;
_journal_name_full 'Chemical Communications'
_journal_paper_doi 10.1039/C9CC05319K
_journal_year 2019
_chemical_absolute_configuration unk
_chemical_formula_sum 'C52.5 H49 Cl Fe O4'
_chemical_formula_weight 835.22
_space_group_IT_number 19
_space_group_name_Hall 'P 2ac 2ab'
_space_group_name_H-M_alt 'P 21 21 21'
_symmetry_cell_setting orthorhombic
_symmetry_space_group_name_Hall 'P 2ac 2ab'
_symmetry_space_group_name_H-M 'P 21 21 21'
_atom_sites_solution_hydrogens geom
_atom_sites_solution_primary direct
_atom_sites_solution_secondary difmap
_audit_creation_method SHELXL-97
_audit_update_record
;
2019-08-06 deposited with the CCDC.    2019-08-14 downloaded from the CCDC.
;
_cell_angle_alpha 90.00
_cell_angle_beta 90.00
_cell_angle_gamma 90.00
_cell_formula_units_Z 4
_cell_length_a 14.4570(15)
_cell_length_b 16.9138(18)
_cell_length_c 17.4369(18)
_cell_measurement_reflns_used 7970
_cell_measurement_temperature 100(2)
_cell_measurement_theta_max 27.20
_cell_measurement_theta_min 1.68
_cell_volume 4263.7(8)
_computing_structure_refinement 'SHELXL-97 (Sheldrick, 1997)'
_computing_structure_solution 'SHELXS-97 (Sheldrick, 1990)'
_diffrn_ambient_temperature 100(2)
_diffrn_measured_fraction_theta_full 0.998
_diffrn_measured_fraction_theta_max 0.998
_diffrn_measurement_device_type 'Bruker Apex2'
_diffrn_radiation_monochromator graphite
_diffrn_radiation_source 'fine-focus sealed tube'
_diffrn_radiation_type MoK\a
_diffrn_radiation_wavelength 0.71073
_diffrn_reflns_av_R_equivalents 0.0894
_diffrn_reflns_av_sigmaI/netI 0.0654
_diffrn_reflns_limit_h_max 14
_diffrn_reflns_limit_h_min -18
_diffrn_reflns_limit_k_max 21
_diffrn_reflns_limit_k_min -21
_diffrn_reflns_limit_l_max 13
_diffrn_reflns_limit_l_min -22
_diffrn_reflns_number 55660
_diffrn_reflns_theta_full 27.20
_diffrn_reflns_theta_max 27.20
_diffrn_reflns_theta_min 1.68
_exptl_absorpt_coefficient_mu 0.463
_exptl_absorpt_correction_T_max 0.9683
_exptl_absorpt_correction_T_min 0.9338
_exptl_absorpt_correction_type empirical
_exptl_absorpt_process_details SADABS
_exptl_crystal_colour yellow
_exptl_crystal_density_diffrn 1.301
_exptl_crystal_density_method 'not measured'
_exptl_crystal_description plate
_exptl_crystal_F_000 1756
_exptl_crystal_size_max 0.15
_exptl_crystal_size_mid 0.07
_exptl_crystal_size_min 0.07
_refine_diff_density_max 1.359
_refine_diff_density_min -0.637
_refine_diff_density_rms 0.125
_refine_ls_abs_structure_details 'Flack H D (1983), Acta Cryst. A39, 876-881'
_refine_ls_abs_structure_Flack 0.09(3)
_refine_ls_extinction_method none
_refine_ls_goodness_of_fit_ref 1.137
_refine_ls_hydrogen_treatment mixed
_refine_ls_matrix_type full
_refine_ls_number_parameters 551
_refine_ls_number_reflns 9380
_refine_ls_number_restraints 30
_refine_ls_restrained_S_all 1.135
_refine_ls_R_factor_all 0.0894
_refine_ls_R_factor_gt 0.0789
_refine_ls_shift/su_max 0.000
_refine_ls_shift/su_mean 0.000
_refine_ls_structure_factor_coef Fsqd
_refine_ls_weighting_details 'calc w=1/[\s^2^(Fo^2^)+(0.1041P)^2^+12.7949P] where P=(Fo^2^+2Fc^2^)/3'
_refine_ls_weighting_scheme calc
_refine_ls_wR_factor_gt 0.2277
_refine_ls_wR_factor_ref 0.2324
_reflns_number_gt 7970
_reflns_number_total 9380
_reflns_threshold_expression >2sigma(I)
_cod_data_source_file c9cc05319k3.cif
_cod_data_source_block sg772_0m
_cod_original_sg_symbol_H-M P212121
_cod_original_formula_sum 'C52.50 H49 Cl Fe O4'
_cod_database_code 7123997

loop_
_symmetry_equiv_pos_as_xyz
'x, y, z'
'x+1/2, -y+1/2, -z'
'-x, y+1/2, -z+1/2'
'-x+1/2, -y, z+1/2'

loop_
_atom_site_label
_atom_site_type_symbol
_atom_site_fract_x
_atom_site_fract_y
_atom_site_fract_z
_atom_site_U_iso_or_equiv
_atom_site_adp_type
_atom_site_occupancy
_atom_site_symmetry_multiplicity
_atom_site_calc_flag
_atom_site_refinement_flags
_atom_site_disorder_assembly
_atom_site_disorder_group
Fe1 Fe 0.33374(5) 0.59481(5) 0.80929(4) 0.01737(18) Uani 1 1 d . . .
Cl1 Cl 0.0666(4) 0.0298(3) 0.7563(4) 0.091(2) Uani 0.50 1 d P . .
Cl2 Cl 0.1662(3) 0.1197(4) 0.8719(3) 0.081(2) Uani 0.50 1 d P . .
O1 O 0.3087(3) 0.4888(2) 0.8000(3) 0.0332(11) Uani 1 1 d . . .
O2 O 0.3850(3) 0.5993(3) 0.9288(2) 0.0264(9) Uani 1 1 d . . .
O3 O 0.4761(3) 0.6010(3) 0.7698(3) 0.0294(9) Uani 1 1 d . . .
O4 O 0.3122(3) 0.7018(2) 0.7958(2) 0.0222(9) Uani 1 1 d . . .
C2 C 0.2539(4) 0.7675(3) 0.7962(3) 0.0174(11) Uani 1 1 d . . .
C3 C 0.1574(4) 0.7474(4) 0.8251(3) 0.0252(12) Uani 1 1 d . . .
C4 C 0.0772(4) 0.7858(5) 0.7993(4) 0.0354(16) Uani 1 1 d . . .
H4 H 0.0818 0.8260 0.7615 0.042 Uiso 1 1 calc R . .
C5 C -0.0087(5) 0.7658(6) 0.8285(5) 0.051(2) Uani 1 1 d . . .
H5 H -0.0627 0.7909 0.8092 0.061 Uiso 1 1 calc R . .
C6 C -0.0165(6) 0.7094(6) 0.8855(5) 0.054(2) Uani 1 1 d . . .
H6 H -0.0755 0.6969 0.9063 0.065 Uiso 1 1 calc R . .
C7 C 0.0610(6) 0.6714(6) 0.9122(5) 0.054(2) Uani 1 1 d . . .
H7 H 0.0558 0.6321 0.9509 0.064 Uiso 1 1 calc R . .
C8 C 0.1473(4) 0.6909(4) 0.8823(4) 0.0314(15) Uani 1 1 d . . .
H8 H 0.2008 0.6649 0.9015 0.038 Uiso 1 1 calc R . .
C9 C 0.2986(4) 0.8278(4) 0.8527(3) 0.0219(12) Uani 1 1 d . . .
C10 C 0.2499(5) 0.8695(4) 0.9068(4) 0.0311(14) Uani 1 1 d . . .
H10 H 0.1845 0.8640 0.9086 0.037 Uiso 1 1 calc R . .
C11 C 0.2926(5) 0.9191(4) 0.9587(4) 0.0379(16) Uani 1 1 d . . .
H11 H 0.2568 0.9467 0.9957 0.045 Uiso 1 1 calc R . .
C12 C 0.3886(6) 0.9286(4) 0.9566(4) 0.0393(18) Uani 1 1 d . . .
H12 H 0.4193 0.9616 0.9926 0.047 Uiso 1 1 calc R . .
C13 C 0.4376(5) 0.8888(4) 0.9009(4) 0.0341(15) Uani 1 1 d . . .
H13 H 0.5027 0.8959 0.8976 0.041 Uiso 1 1 calc R . .
C14 C 0.3938(4) 0.8388(4) 0.8498(4) 0.0261(13) Uani 1 1 d . . .
H14 H 0.4292 0.8117 0.8122 0.031 Uiso 1 1 calc R . .
C15 C 0.2489(4) 0.8042(3) 0.7154(3) 0.0199(11) Uani 1 1 d . . .
C16 C 0.2505(4) 0.7593(4) 0.6481(3) 0.0196(11) Uani 1 1 d . . .
C17 C 0.2519(4) 0.7986(4) 0.5766(3) 0.0275(13) Uani 1 1 d . . .
H17 H 0.2545 0.7680 0.5309 0.033 Uiso 1 1 calc R . .
C18 C 0.2495(4) 0.8796(4) 0.5711(4) 0.0283(13) Uani 1 1 d . . .
H18 H 0.2504 0.9046 0.5223 0.034 Uiso 1 1 calc R . .
C19 C 0.2459(5) 0.9242(4) 0.6366(4) 0.0320(15) Uani 1 1 d . . .
H19 H 0.2427 0.9802 0.6335 0.038 Uiso 1 1 calc R . .
C20 C 0.2468(4) 0.8869(3) 0.7082(3) 0.0231(12) Uani 1 1 d . . .
H20 H 0.2461 0.9185 0.7533 0.028 Uiso 1 1 calc R . .
C21 C 0.2494(4) 0.6713(4) 0.6455(3) 0.0198(11) Uani 1 1 d . . .
C22 C 0.1803(4) 0.6263(3) 0.6801(3) 0.0223(12) Uani 1 1 d . . .
H22 H 0.1295 0.6523 0.7038 0.027 Uiso 1 1 calc R . .
C23 C 0.1841(4) 0.5445(4) 0.6807(3) 0.0224(12) Uani 1 1 d . . .
H23 H 0.1352 0.5154 0.7036 0.027 Uiso 1 1 calc R . .
C24 C 0.2577(4) 0.5048(3) 0.6488(3) 0.0189(11) Uani 1 1 d . . .
C25 C 0.3225(4) 0.5470(4) 0.6088(3) 0.0244(12) Uani 1 1 d . . .
H25 H 0.3703 0.5200 0.5820 0.029 Uiso 1 1 calc R . .
C26 C 0.3187(4) 0.6302(4) 0.6073(3) 0.0246(13) Uani 1 1 d . . .
H26 H 0.3643 0.6588 0.5796 0.030 Uiso 1 1 calc R . .
C27 C 0.2667(4) 0.4164(3) 0.6540(3) 0.0197(11) Uani 1 1 d . . .
C28 C 0.2749(4) 0.3744(3) 0.7226(3) 0.0187(11) Uani 1 1 d . . .
C29 C 0.2824(4) 0.2906(4) 0.7182(3) 0.0223(12) Uani 1 1 d . . .
H29 H 0.2884 0.2606 0.7640 0.027 Uiso 1 1 calc R . .
C30 C 0.2810(5) 0.2525(4) 0.6483(3) 0.0279(13) Uani 1 1 d . . .
H30 H 0.2853 0.1964 0.6464 0.034 Uiso 1 1 calc R . .
C31 C 0.2736(5) 0.2951(4) 0.5813(3) 0.0307(14) Uani 1 1 d . . .
H31 H 0.2732 0.2686 0.5333 0.037 Uiso 1 1 calc R . .
C32 C 0.2667(4) 0.3752(4) 0.5844(3) 0.0260(13) Uani 1 1 d . . .
H32 H 0.2618 0.4041 0.5379 0.031 Uiso 1 1 calc R . .
C33 C 0.2789(4) 0.4117(3) 0.8039(3) 0.0210(11) Uani 1 1 d . A .
C38 C 0.3513(4) 0.3686(3) 0.8537(3) 0.0189(11) Uani 1 1 d . . .
C39 C 0.4398(4) 0.3610(3) 0.8250(3) 0.0193(11) Uani 1 1 d . . .
H39 H 0.4509 0.3734 0.7726 0.023 Uiso 1 1 calc R . .
C40 C 0.5131(4) 0.3357(4) 0.8702(3) 0.0212(11) Uani 1 1 d . . .
H40 H 0.5737 0.3324 0.8492 0.025 Uiso 1 1 calc R . .
C41 C 0.4975(4) 0.3157(4) 0.9451(3) 0.0263(13) Uani 1 1 d . . .
H41 H 0.5473 0.2978 0.9762 0.032 Uiso 1 1 calc R . .
C42 C 0.4085(4) 0.3213(4) 0.9760(3) 0.0286(14) Uani 1 1 d . . .
H42 H 0.3979 0.3074 1.0280 0.034 Uiso 1 1 calc R . .
C43 C 0.3350(4) 0.3477(4) 0.9300(3) 0.0244(12) Uani 1 1 d . . .
H43 H 0.2743 0.3512 0.9508 0.029 Uiso 1 1 calc R . .
C44 C 0.4406(7) 0.6674(5) 0.9482(5) 0.056(3) Uani 1 1 d . . .
H44A H 0.4122 0.6977 0.9908 0.067 Uiso 1 1 calc R . .
H44B H 0.4482 0.7028 0.9034 0.067 Uiso 1 1 calc R . .
C45 C 0.5328(6) 0.6326(7) 0.9724(6) 0.069(3) Uani 1 1 d . . .
H45A H 0.5676 0.6689 1.0063 0.083 Uiso 1 1 calc R . .
H45B H 0.5714 0.6183 0.9276 0.083 Uiso 1 1 calc R . .
C46 C 0.4983(9) 0.5584(7) 1.0162(8) 0.084(4) Uani 1 1 d . . .
H46A H 0.5476 0.5181 1.0210 0.101 Uiso 1 1 calc R . .
H46B H 0.4747 0.5721 1.0678 0.101 Uiso 1 1 calc R . .
C47 C 0.4244(6) 0.5319(5) 0.9657(4) 0.0421(18) Uani 1 1 d . . .
H47A H 0.4494 0.4949 0.9269 0.051 Uiso 1 1 calc R . .
H47B H 0.3765 0.5039 0.9958 0.051 Uiso 1 1 calc R . .
C48 C 0.5074(4) 0.6692(4) 0.7254(4) 0.0255(12) Uani 1 1 d . . .
H48A H 0.5390 0.7082 0.7587 0.031 Uiso 1 1 calc R . .
H48B H 0.4548 0.6954 0.6994 0.031 Uiso 1 1 calc R . .
C49 C 0.5749(5) 0.6334(4) 0.6668(4) 0.0313(14) Uani 1 1 d . . .
H49A H 0.5420 0.6141 0.6206 0.038 Uiso 1 1 calc R . .
H49B H 0.6227 0.6721 0.6511 0.038 Uiso 1 1 calc R . .
C50 C 0.6167(4) 0.5657(4) 0.7120(4) 0.0298(14) Uani 1 1 d . . .
H50A H 0.6442 0.5255 0.6776 0.036 Uiso 1 1 calc R . .
H50B H 0.6646 0.5847 0.7481 0.036 Uiso 1 1 calc R . .
C51 C 0.5339(5) 0.5332(4) 0.7542(4) 0.0323(15) Uani 1 1 d . . .
H51A H 0.5006 0.4942 0.7221 0.039 Uiso 1 1 calc R . .
H51B H 0.5531 0.5072 0.8025 0.039 Uiso 1 1 calc R . .
C52 C 0.0682(11) 0.1089(11) 0.8220(10) 0.059(5) Uani 0.50 1 d P . .
H52A H 0.0563 0.1585 0.7935 0.071 Uiso 0.50 1 calc PR . .
H52B H 0.0166 0.1015 0.8587 0.071 Uiso 0.50 1 calc PR . .
C94 C 0.1842(3) 0.4076(4) 0.8410(3) 0.0256(12) Uani 1 1 d G . .
C80 C 0.1637(5) 0.4703(4) 0.8896(4) 0.031(3) Uani 0.50 1 d PGU A 1
H80 H 0.2062 0.5127 0.8951 0.037 Uiso 0.50 1 calc PR A 1
C81 C 0.0810(6) 0.4708(5) 0.9303(5) 0.040(4) Uani 0.50 1 d PGU A 1
H81 H 0.0670 0.5137 0.9635 0.048 Uiso 0.50 1 calc PR A 1
C82 C 0.0188(4) 0.4087(6) 0.9223(6) 0.035(3) Uani 0.50 1 d PGU A 1
H82 H -0.0377 0.4090 0.9500 0.042 Uiso 0.50 1 calc PR A 1
C83 C 0.0393(5) 0.3460(6) 0.8736(7) 0.048(6) Uani 0.50 1 d PGU A 1
H83 H -0.0032 0.3035 0.8681 0.058 Uiso 0.50 1 calc PR A 1
C84 C 0.1220(5) 0.3454(4) 0.8329(5) 0.036(3) Uani 0.50 1 d PGU A 1
H84 H 0.1361 0.3026 0.7997 0.044 Uiso 0.50 1 calc PR A 1
C91 C 0.0355(11) 0.4555(10) 0.8855(9) 0.037(3) Uiso 0.50 1 d P A 2
H91 H -0.0026 0.5002 0.8950 0.044 Uiso 0.50 1 calc PR A 2
C90 C 0.1223(10) 0.4664(8) 0.8569(8) 0.028(3) Uiso 0.50 1 d P A 2
H90 H 0.1413 0.5192 0.8473 0.034 Uiso 0.50 1 calc PR A 2
C95 C 0.0017(12) 0.3805(10) 0.9009(9) 0.031(3) Uiso 0.50 1 d P A 2
H95 H -0.0585 0.3737 0.9216 0.037 Uiso 0.50 1 calc PR A 2
C92 C 0.1430(10) 0.3256(9) 0.8580(8) 0.027(3) Uiso 0.50 1 d P A 2
H92 H 0.1799 0.2802 0.8484 0.032 Uiso 0.50 1 calc PR A 2
C93 C 0.0573(13) 0.3155(11) 0.8856(12) 0.038(4) Uiso 0.50 1 d P A 2
H93 H 0.0345 0.2636 0.8948 0.046 Uiso 0.50 1 calc PR A 2

loop_
_atom_site_aniso_label
_atom_site_aniso_U_11
_atom_site_aniso_U_22
_atom_site_aniso_U_33
_atom_site_aniso_U_23
_atom_site_aniso_U_13
_atom_site_aniso_U_12
Fe1 0.0170(3) 0.0186(4) 0.0166(3) -0.0006(3) -0.0005(3) -0.0005(3)
Cl1 0.089(4) 0.063(3) 0.122(5) -0.004(3) 0.062(4) 0.031(3)
Cl2 0.0284(17) 0.157(6) 0.056(2) 0.057(3) 0.0092(18) 0.039(3)
O1 0.051(3) 0.019(2) 0.029(2) 0.0054(18) -0.012(2) -0.0111(19)
O2 0.031(2) 0.028(2) 0.0206(18) -0.0023(19) -0.0054(16) -0.0010(19)
O3 0.025(2) 0.021(2) 0.042(2) 0.000(2) 0.0111(17) -0.0010(18)
O4 0.023(2) 0.024(2) 0.0191(19) -0.0015(16) -0.0019(15) 0.0048(16)
C2 0.017(2) 0.016(3) 0.019(3) -0.002(2) 0.004(2) 0.000(2)
C3 0.022(3) 0.029(3) 0.024(3) -0.009(2) 0.010(2) -0.005(2)
C4 0.016(3) 0.044(4) 0.046(4) -0.014(3) 0.001(3) 0.002(3)
C5 0.021(3) 0.074(6) 0.058(5) -0.033(4) 0.011(3) -0.010(4)
C6 0.034(4) 0.072(6) 0.057(5) -0.030(5) 0.026(4) -0.024(4)
C7 0.056(5) 0.059(5) 0.046(5) -0.012(4) 0.033(4) -0.026(4)
C8 0.027(3) 0.040(4) 0.027(3) -0.003(3) 0.010(2) -0.004(3)
C9 0.026(3) 0.022(3) 0.018(3) 0.004(2) -0.005(2) -0.003(2)
C10 0.037(4) 0.025(3) 0.031(3) -0.006(3) -0.001(3) -0.002(3)
C11 0.048(4) 0.036(4) 0.030(3) -0.015(3) -0.002(3) 0.003(3)
C12 0.050(4) 0.028(4) 0.040(4) -0.007(3) -0.023(3) -0.007(3)
C13 0.036(3) 0.028(4) 0.038(3) 0.005(3) -0.012(3) -0.007(3)
C14 0.024(3) 0.029(3) 0.025(3) 0.004(3) -0.001(2) -0.003(3)
C15 0.018(3) 0.022(3) 0.020(2) 0.002(2) -0.003(2) -0.001(2)
C16 0.014(2) 0.031(3) 0.014(2) 0.000(2) -0.006(2) -0.003(2)
C17 0.025(3) 0.036(4) 0.022(3) 0.006(3) -0.008(2) -0.011(3)
C18 0.028(3) 0.032(3) 0.025(3) 0.006(2) -0.001(2) -0.001(3)
C19 0.039(4) 0.018(3) 0.039(3) 0.009(2) -0.008(3) 0.001(3)
C20 0.028(3) 0.016(3) 0.025(3) 0.002(2) 0.001(2) 0.004(2)
C21 0.021(3) 0.027(3) 0.011(2) 0.000(2) -0.004(2) -0.003(2)
C22 0.024(3) 0.025(3) 0.018(2) -0.002(2) 0.004(2) -0.004(2)
C23 0.023(3) 0.028(3) 0.016(2) 0.004(2) 0.000(2) 0.003(2)
C24 0.019(3) 0.023(3) 0.014(2) 0.002(2) -0.005(2) 0.001(2)
C25 0.019(3) 0.024(3) 0.030(3) 0.005(2) 0.002(2) 0.006(2)
C26 0.024(3) 0.027(3) 0.023(3) 0.005(2) 0.006(2) 0.000(2)
C27 0.021(2) 0.019(3) 0.019(2) 0.000(2) 0.001(2) 0.001(2)
C28 0.019(3) 0.015(3) 0.022(3) -0.003(2) 0.001(2) 0.002(2)
C29 0.022(3) 0.021(3) 0.024(3) 0.006(2) 0.006(2) 0.006(2)
C30 0.044(4) 0.021(3) 0.019(3) -0.004(2) -0.006(3) 0.005(3)
C31 0.042(4) 0.035(4) 0.014(3) -0.005(2) 0.005(3) 0.009(3)
C32 0.029(3) 0.032(3) 0.017(3) 0.006(2) -0.005(2) -0.002(3)
C33 0.023(3) 0.019(3) 0.021(2) -0.002(2) -0.003(2) -0.003(2)
C38 0.014(3) 0.017(3) 0.025(3) 0.001(2) 0.000(2) -0.001(2)
C39 0.018(3) 0.025(3) 0.016(3) 0.002(2) 0.0043(19) 0.000(2)
C40 0.019(3) 0.025(3) 0.019(3) -0.001(2) 0.003(2) 0.000(2)
C41 0.018(3) 0.039(4) 0.022(3) 0.004(2) -0.005(2) 0.003(3)
C42 0.026(3) 0.043(4) 0.017(3) 0.009(3) -0.001(2) -0.002(3)
C43 0.016(2) 0.038(3) 0.020(2) 0.005(2) 0.001(2) -0.004(3)
C44 0.095(7) 0.028(4) 0.045(4) 0.001(3) -0.043(5) -0.003(4)
C45 0.038(5) 0.099(8) 0.070(6) -0.017(6) 0.003(4) -0.027(5)
C46 0.090(8) 0.063(7) 0.099(9) 0.008(6) -0.043(7) -0.003(6)
C47 0.062(5) 0.036(4) 0.029(3) 0.001(3) -0.014(3) 0.004(4)
C48 0.017(3) 0.024(3) 0.036(3) 0.005(3) 0.002(2) -0.004(2)
C49 0.029(3) 0.027(3) 0.038(4) -0.001(3) 0.008(3) -0.001(3)
C50 0.017(3) 0.034(3) 0.038(3) -0.002(3) 0.008(2) -0.002(2)
C51 0.028(3) 0.029(4) 0.040(4) 0.002(3) 0.008(3) 0.007(3)
C52 0.047(9) 0.064(12) 0.065(11) 0.017(9) 0.018(8) 0.048(8)
C94 0.021(3) 0.038(3) 0.018(2) 0.003(3) -0.0021(19) 0.009(3)
C80 0.032(7) 0.029(7) 0.031(6) -0.006(5) 0.007(6) 0.006(6)
C81 0.038(8) 0.043(9) 0.040(8) -0.010(7) 0.018(7) 0.016(7)
C82 0.020(6) 0.046(9) 0.039(8) -0.009(8) 0.018(6) 0.011(7)
C83 0.023(8) 0.075(15) 0.046(10) -0.041(11) 0.018(7) -0.030(9)
C84 0.020(7) 0.038(9) 0.051(10) -0.013(7) 0.000(6) -0.005(6)

loop_
_atom_type_symbol
_atom_type_description
_atom_type_scat_dispersion_real
_atom_type_scat_dispersion_imag
_atom_type_scat_source
C C 0.0033 0.0016 'International Tables Vol C Tables 4.2.6.8 and 6.1.1.4'
H H 0.0000 0.0000 'International Tables Vol C Tables 4.2.6.8 and 6.1.1.4'
O O 0.0106 0.0060 'International Tables Vol C Tables 4.2.6.8 and 6.1.1.4'
Cl Cl 0.1484 0.1585 'International Tables Vol C Tables 4.2.6.8 and 6.1.1.4'
Fe Fe 0.3463 0.8444 'International Tables Vol C Tables 4.2.6.8 and 6.1.1.4'

loop_
_geom_angle_atom_site_label_1
_geom_angle_atom_site_label_2
_geom_angle_atom_site_label_3
_geom_angle
O1 Fe1 O4 155.49(18)
O1 Fe1 O3 101.9(2)
O4 Fe1 O3 94.15(17)
O1 Fe1 O2 100.51(18)
O4 Fe1 O2 98.20(17)
O3 Fe1 O2 88.84(16)
C33 O1 Fe1 169.6(4)
C47 O2 C44 107.9(5)
C47 O2 Fe1 122.1(4)
C44 O2 Fe1 115.8(4)
C51 O3 C48 110.4(4)
C51 O3 Fe1 124.7(4)
C48 O3 Fe1 119.9(3)
C2 O4 Fe1 151.6(4)
O4 C2 C3 112.2(5)
O4 C2 C15 110.2(4)
C3 C2 C15 110.5(5)
O4 C2 C9 105.9(4)
C3 C2 C9 108.5(4)
C15 C2 C9 109.5(4)
C8 C3 C4 117.5(6)
C8 C3 C2 119.2(6)
C4 C3 C2 123.2(5)
C5 C4 C3 120.6(8)
C5 C4 H4 119.7
C3 C4 H4 119.7
C4 C5 C6 120.4(8)
C4 C5 H5 119.8
C6 C5 H5 119.8
C7 C6 C5 120.0(7)
C7 C6 H6 120.0
C5 C6 H6 120.0
C6 C7 C8 119.6(8)
C6 C7 H7 120.2
C8 C7 H7 120.2
C3 C8 C7 121.7(7)
C3 C8 H8 119.1
C7 C8 H8 119.1
C10 C9 C14 117.7(6)
C10 C9 C2 123.9(5)
C14 C9 C2 118.5(5)
C9 C10 C11 122.3(7)
C9 C10 H10 118.9
C11 C10 H10 118.9
C10 C11 C12 119.8(7)
C10 C11 H11 120.1
C12 C11 H11 120.1
C13 C12 C11 118.2(6)
C13 C12 H12 120.9
C11 C12 H12 120.9
C12 C13 C14 121.2(7)
C12 C13 H13 119.4
C14 C13 H13 119.4
C13 C14 C9 120.8(6)
C13 C14 H14 119.6
C9 C14 H14 119.6
C16 C15 C20 117.8(5)
C16 C15 C2 123.2(5)
C20 C15 C2 118.9(5)
C15 C16 C17 119.1(5)
C15 C16 C21 124.6(5)
C17 C16 C21 116.3(5)
C18 C17 C16 122.0(6)
C18 C17 H17 119.0
C16 C17 H17 119.0
C19 C18 C17 119.4(6)
C19 C18 H18 120.3
C17 C18 H18 120.3
C18 C19 C20 119.8(6)
C18 C19 H19 120.1
C20 C19 H19 120.1
C19 C20 C15 121.9(5)
C19 C20 H20 119.1
C15 C20 H20 119.1
C26 C21 C22 116.8(5)
C26 C21 C16 120.5(5)
C22 C21 C16 122.7(5)
C23 C22 C21 121.4(6)
C23 C22 H22 119.3
C21 C22 H22 119.3
C24 C23 C22 121.1(6)
C24 C23 H23 119.5
C22 C23 H23 119.5
C25 C24 C23 118.7(5)
C25 C24 C27 119.4(5)
C23 C24 C27 121.9(5)
C24 C25 C26 120.2(6)
C24 C25 H25 119.9
C26 C25 H25 119.9
C21 C26 C25 121.3(6)
C21 C26 H26 119.4
C25 C26 H26 119.4
C28 C27 C32 119.3(5)
C28 C27 C24 124.5(5)
C32 C27 C24 116.2(5)
C27 C28 C29 117.9(5)
C27 C28 C33 125.3(5)
C29 C28 C33 116.8(5)
C30 C29 C28 120.7(5)
C30 C29 H29 119.6
C28 C29 H29 119.6
C31 C30 C29 120.4(6)
C31 C30 H30 119.8
C29 C30 H30 119.8
C32 C31 C30 119.6(6)
C32 C31 H31 120.2
C30 C31 H31 120.2
C31 C32 C27 122.0(5)
C31 C32 H32 119.0
C27 C32 H32 119.0
O1 C33 C94 110.4(5)
O1 C33 C38 105.3(4)
C94 C33 C38 110.5(4)
O1 C33 C28 110.6(5)
C94 C33 C28 109.7(4)
C38 C33 C28 110.3(4)
C39 C38 C43 118.6(5)
C39 C38 C33 117.9(5)
C43 C38 C33 122.8(5)
C38 C39 C40 122.0(5)
C38 C39 H39 119.0
C40 C39 H39 119.0
C41 C40 C39 119.5(5)
C41 C40 H40 120.3
C39 C40 H40 120.3
C40 C41 C42 120.2(5)
C40 C41 H41 119.9
C42 C41 H41 119.9
C41 C42 C43 119.9(5)
C41 C42 H42 120.0
C43 C42 H42 120.0
C38 C43 C42 119.8(5)
C38 C43 H43 120.1
C42 C43 H43 120.1
O2 C44 C45 104.2(7)
O2 C44 H44A 110.9
C45 C44 H44A 110.9
O2 C44 H44B 110.9
C45 C44 H44B 110.9
H44A C44 H44B 108.9
C44 C45 C46 99.7(8)
C44 C45 H45A 111.8
C46 C45 H45A 111.8
C44 C45 H45B 111.8
C46 C45 H45B 111.8
H45A C45 H45B 109.6
C47 C46 C45 100.8(8)
C47 C46 H46A 111.6
C45 C46 H46A 111.6
C47 C46 H46B 111.6
C45 C46 H46B 111.6
H46A C46 H46B 109.4
O2 C47 C46 108.7(7)
O2 C47 H47A 110.0
C46 C47 H47A 110.0
O2 C47 H47B 110.0
C46 C47 H47B 110.0
H47A C47 H47B 108.3
O3 C48 C49 103.7(5)
O3 C48 H48A 111.0
C49 C48 H48A 111.0
O3 C48 H48B 111.0
C49 C48 H48B 111.0
H48A C48 H48B 109.0
C50 C49 C48 101.8(5)
C50 C49 H49A 111.4
C48 C49 H49A 111.4
C50 C49 H49B 111.4
C48 C49 H49B 111.4
H49A C49 H49B 109.3
C51 C50 C49 102.3(5)
C51 C50 H50A 111.3
C49 C50 H50A 111.3
C51 C50 H50B 111.3
C49 C50 H50B 111.3
H50A C50 H50B 109.2
O3 C51 C50 105.2(5)
O3 C51 H51A 110.7
C50 C51 H51A 110.7
O3 C51 H51B 110.7
C50 C51 H51B 110.7
H51A C51 H51B 108.8
Cl2 C52 Cl1 115.7(8)
Cl2 C52 H52A 108.4
Cl1 C52 H52A 108.4
Cl2 C52 H52B 108.4
Cl1 C52 H52B 108.4
H52A C52 H52B 107.4
C90 C94 C80 35.0(6)
C90 C94 C84 98.4(7)
C80 C94 C84 120.0
C90 C94 C33 130.2(8)
C80 C94 C33 114.7(4)
C84 C94 C33 125.2(4)
C90 C94 C92 111.2(9)
C80 C94 C92 119.2(7)
C84 C94 C92 24.1(6)
C33 C94 C92 118.3(7)
C94 C80 C81 120.0
C94 C80 H80 120.0
C81 C80 H80 120.0
C82 C81 C80 120.0
C82 C81 H81 120.0
C80 C81 H81 120.0
C83 C82 C81 120.0
C83 C82 H82 120.0
C81 C82 H82 120.0
C82 C83 C84 120.0
C82 C83 H83 120.0
C84 C83 H83 120.0
C83 C84 C94 120.0
C83 C84 H84 120.0
C94 C84 H84 120.0
C95 C91 C90 121.3(15)
C95 C91 H91 119.4
C90 C91 H91 119.4
C91 C90 C94 125.4(13)
C91 C90 H90 117.3
C94 C90 H90 117.3
C91 C95 C93 119.0(16)
C91 C95 H95 120.5
C93 C95 H95 120.5
C93 C92 C94 122.9(13)
C93 C92 H92 118.6
C94 C92 H92 118.6
C92 C93 C95 120.1(17)
C92 C93 H93 119.9
C95 C93 H93 119.9

loop_
_geom_bond_atom_site_label_1
_geom_bond_atom_site_label_2
_geom_bond_distance
Fe1 O1 1.837(4)
Fe1 O4 1.852(4)
Fe1 O3 2.173(4)
Fe1 O2 2.212(4)
Cl1 C52 1.76(2)
Cl2 C52 1.673(19)
O1 C33 1.374(7)
O2 C47 1.429(8)
O2 C44 1.446(9)
O3 C51 1.445(8)
O3 C48 1.461(7)
O4 C2 1.394(7)
C2 C3 1.522(8)
C2 C15 1.541(7)
C2 C9 1.559(8)
C3 C8 1.388(9)
C3 C4 1.403(9)
C4 C5 1.384(10)
C4 H4 0.9500
C5 C6 1.382(14)
C5 H5 0.9500
C6 C7 1.373(14)
C6 H6 0.9500
C7 C8 1.392(9)
C7 H7 0.9500
C8 H8 0.9500
C9 C10 1.372(9)
C9 C14 1.389(8)
C10 C11 1.380(9)
C10 H10 0.9500
C11 C12 1.398(10)
C11 H11 0.9500
C12 C13 1.377(11)
C12 H12 0.9500
C13 C14 1.382(9)
C13 H13 0.9500
C14 H14 0.9500
C15 C16 1.398(8)
C15 C20 1.406(8)
C16 C17 1.413(8)
C16 C21 1.489(8)
C17 C18 1.375(9)
C17 H17 0.9500
C18 C19 1.370(9)
C18 H18 0.9500
C19 C20 1.398(8)
C19 H19 0.9500
C20 H20 0.9500
C21 C26 1.389(8)
C21 C22 1.393(8)
C22 C23 1.384(8)
C22 H22 0.9500
C23 C24 1.376(8)
C23 H23 0.9500
C24 C25 1.369(8)
C24 C27 1.502(8)
C25 C26 1.410(8)
C25 H25 0.9500
C26 H26 0.9500
C27 C28 1.395(8)
C27 C32 1.400(8)
C28 C29 1.424(8)
C28 C33 1.553(7)
C29 C30 1.379(8)
C29 H29 0.9500
C30 C31 1.377(9)
C30 H30 0.9500
C31 C32 1.361(9)
C31 H31 0.9500
C32 H32 0.9500
C33 C94 1.515(7)
C33 C38 1.543(7)
C38 C39 1.381(7)
C38 C43 1.397(7)
C39 C40 1.388(8)
C39 H39 0.9500
C40 C41 1.369(8)
C40 H40 0.9500
C41 C42 1.398(8)
C41 H41 0.9500
C42 C43 1.404(8)
C42 H42 0.9500
C43 H43 0.9500
C44 C45 1.516(14)
C44 H44A 0.9900
C44 H44B 0.9900
C45 C46 1.551(16)
C45 H45A 0.9900
C45 H45B 0.9900
C46 C47 1.454(13)
C46 H46A 0.9900
C46 H46B 0.9900
C47 H47A 0.9900
C47 H47B 0.9900
C48 C49 1.539(9)
C48 H48A 0.9900
C48 H48B 0.9900
C49 C50 1.516(9)
C49 H49A 0.9900
C49 H49B 0.9900
C50 C51 1.508(9)
C50 H50A 0.9900
C50 H50B 0.9900
C51 H51A 0.9900
C51 H51B 0.9900
C52 H52A 0.9900
C52 H52B 0.9900
C94 C90 1.367(15)
C94 C80 1.3900
C94 C84 1.3900
C94 C92 1.538(16)
C80 C81 1.3900
C80 H80 0.9500
C81 C82 1.3900
C81 H81 0.9500
C82 C83 1.3900
C82 H82 0.9500
C83 C84 1.3900
C83 H83 0.9500
C84 H84 0.9500
C91 C95 1.38(2)
C91 C90 1.36(2)
C91 H91 0.9500
C90 H90 0.9500
C95 C93 1.39(2)
C95 H95 0.9500
C92 C93 1.34(2)
C92 H92 0.9500
C93 H93 0.9500

loop_
_geom_torsion_atom_site_label_1
_geom_torsion_atom_site_label_2
_geom_torsion_atom_site_label_3
_geom_torsion_atom_site_label_4
_geom_torsion
O4 Fe1 O1 C33 -79(2)
O3 Fe1 O1 C33 151(2)
O2 Fe1 O1 C33 60(2)
O1 Fe1 O2 C47 24.6(6)
O4 Fe1 O2 C47 -171.3(5)
O3 Fe1 O2 C47 -77.3(5)
O1 Fe1 O2 C44 159.5(5)
O4 Fe1 O2 C44 -36.4(5)
O3 Fe1 O2 C44 57.6(5)
O1 Fe1 O3 C51 -8.9(5)
O4 Fe1 O3 C51 -170.3(5)
O2 Fe1 O3 C51 91.6(5)
O1 Fe1 O3 C48 143.6(4)
O4 Fe1 O3 C48 -17.7(4)
O2 Fe1 O3 C48 -115.9(4)
O1 Fe1 O4 C2 44.0(9)
O3 Fe1 O4 C2 175.1(7)
O2 Fe1 O4 C2 -95.5(7)
Fe1 O4 C2 C3 4.8(10)
Fe1 O4 C2 C15 -118.8(7)
Fe1 O4 C2 C9 123.0(7)
O4 C2 C3 C8 34.6(7)
C15 C2 C3 C8 158.0(5)
C9 C2 C3 C8 -82.0(6)
O4 C2 C3 C4 -148.4(6)
C15 C2 C3 C4 -25.1(7)
C9 C2 C3 C4 94.9(6)
C8 C3 C4 C5 -2.1(9)
C2 C3 C4 C5 -179.1(6)
C3 C4 C5 C6 2.3(11)
C4 C5 C6 C7 -1.7(12)
C5 C6 C7 C8 0.9(12)
C4 C3 C8 C7 1.4(10)
C2 C3 C8 C7 178.5(6)
C6 C7 C8 C3 -0.8(11)
O4 C2 C9 C10 -135.6(6)
C3 C2 C9 C10 -15.0(8)
C15 C2 C9 C10 105.7(6)
O4 C2 C9 C14 42.7(7)
C3 C2 C9 C14 163.3(5)
C15 C2 C9 C14 -76.1(6)
C14 C9 C10 C11 -2.0(10)
C2 C9 C10 C11 176.3(6)
C9 C10 C11 C12 0.6(11)
C10 C11 C12 C13 1.4(11)
C11 C12 C13 C14 -2.0(11)
C12 C13 C14 C9 0.6(10)
C10 C9 C14 C13 1.4(9)
C2 C9 C14 C13 -177.0(5)
O4 C2 C15 C16 36.0(7)
C3 C2 C15 C16 -88.6(6)
C9 C2 C15 C16 152.0(5)
O4 C2 C15 C20 -141.0(5)
C3 C2 C15 C20 94.4(6)
C9 C2 C15 C20 -25.0(7)
C20 C15 C16 C17 1.3(8)
C2 C15 C16 C17 -175.7(5)
C20 C15 C16 C21 -177.8(5)
C2 C15 C16 C21 5.2(8)
C15 C16 C17 C18 -1.6(9)
C21 C16 C17 C18 177.5(5)
C16 C17 C18 C19 0.1(10)
C17 C18 C19 C20 1.5(10)
C18 C19 C20 C15 -1.8(10)
C16 C15 C20 C19 0.4(9)
C2 C15 C20 C19 177.5(5)
C15 C16 C21 C26 -124.2(6)
C17 C16 C21 C26 56.8(7)
C15 C16 C21 C22 56.1(8)
C17 C16 C21 C22 -123.0(6)
C26 C21 C22 C23 4.2(8)
C16 C21 C22 C23 -176.0(5)
C21 C22 C23 C24 1.7(9)
C22 C23 C24 C25 -7.0(8)
C22 C23 C24 C27 175.3(5)
C23 C24 C25 C26 6.4(9)
C27 C24 C25 C26 -175.9(6)
C22 C21 C26 C25 -4.8(9)
C16 C21 C26 C25 175.4(6)
C24 C25 C26 C21 -0.4(10)
C25 C24 C27 C28 120.6(6)
C23 C24 C27 C28 -61.8(8)
C25 C24 C27 C32 -59.3(7)
C23 C24 C27 C32 118.4(6)
C32 C27 C28 C29 -0.4(8)
C24 C27 C28 C29 179.7(5)
C32 C27 C28 C33 178.1(5)
C24 C27 C28 C33 -1.8(9)
C27 C28 C29 C30 -0.3(9)
C33 C28 C29 C30 -179.0(5)
C28 C29 C30 C31 0.8(10)
C29 C30 C31 C32 -0.6(11)
C30 C31 C32 C27 -0.2(10)
C28 C27 C32 C31 0.7(9)
C24 C27 C32 C31 -179.4(6)
Fe1 O1 C33 C94 23(2)
Fe1 O1 C33 C38 -96(2)
Fe1 O1 C33 C28 145(2)
C27 C28 C33 O1 -23.2(8)
C29 C28 C33 O1 155.3(5)
C27 C28 C33 C94 98.7(6)
C29 C28 C33 C94 -82.7(6)
C27 C28 C33 C38 -139.3(6)
C29 C28 C33 C38 39.2(7)
O1 C33 C38 C39 -66.3(6)
C94 C33 C38 C39 174.6(5)
C28 C33 C38 C39 53.1(7)
O1 C33 C38 C43 104.1(6)
C94 C33 C38 C43 -15.1(7)
C28 C33 C38 C43 -136.5(6)
C43 C38 C39 C40 -2.2(9)
C33 C38 C39 C40 168.6(5)
C38 C39 C40 C41 1.8(9)
C39 C40 C41 C42 -0.6(10)
C40 C41 C42 C43 0.0(10)
C39 C38 C43 C42 1.5(9)
C33 C38 C43 C42 -168.8(6)
C41 C42 C43 C38 -0.5(10)
C47 O2 C44 C45 20.9(9)
Fe1 O2 C44 C45 -120.0(6)
O2 C44 C45 C46 -38.4(9)
C44 C45 C46 C47 41.5(10)
C44 O2 C47 C46 6.9(10)
Fe1 O2 C47 C46 144.8(7)
C45 C46 C47 O2 -30.8(11)
C51 O3 C48 C49 12.9(7)
Fe1 O3 C48 C49 -143.2(4)
O3 C48 C49 C50 -33.0(6)
C48 C49 C50 C51 40.5(6)
C48 O3 C51 C50 12.8(7)
Fe1 O3 C51 C50 167.5(4)
C49 C50 C51 O3 -33.4(7)
O1 C33 C94 C90 12.6(10)
C38 C33 C94 C90 128.7(9)
C28 C33 C94 C90 -109.5(9)
O1 C33 C94 C80 -25.0(6)
C38 C33 C94 C80 91.0(6)
C28 C33 C94 C80 -147.1(5)
O1 C33 C94 C84 158.8(6)
C38 C33 C94 C84 -85.2(7)
C28 C33 C94 C84 36.7(7)
O1 C33 C94 C92 -174.0(7)
C38 C33 C94 C92 -57.9(8)
C28 C33 C94 C92 63.9(8)
C90 C94 C80 C81 58.1(11)
C84 C94 C80 C81 0.0
C33 C94 C80 C81 -176.4(5)
C92 C94 C80 C81 -27.8(7)
C94 C80 C81 C82 0.0
C80 C81 C82 C83 0.0
C81 C82 C83 C84 0.0
C82 C83 C84 C94 0.0
C90 C94 C84 C83 -29.5(6)
C80 C94 C84 C83 0.0
C33 C94 C84 C83 176.0(6)
C92 C94 C84 C83 95.0(16)
C95 C91 C90 C94 0(2)
C80 C94 C90 C91 -109.8(18)
C84 C94 C90 C91 22.2(15)
C33 C94 C90 C91 174.8(11)
C92 C94 C90 C91 1.1(17)
C90 C91 C95 C93 -1(2)
C90 C94 C92 C93 -0.6(17)
C80 C94 C92 C93 37.3(16)
C84 C94 C92 C93 -61.7(19)
C33 C94 C92 C93 -175.2(13)
C94 C92 C93 C95 -1(3)
C91 C95 C93 C92 1(3)
